data_7703153
loop_
_publ_author_name
'Yang, Hua'
'Meng, Yan-Xia'
'Tian, Hai-Quan'
'Li, Da-Cheng'
'Zeng, Su-Yuan'
'Song, You'
'Dou, Jian-Min'

_publ_section_title
;
 Investigating the effect of lanthanide radius and diamagnetic linkers on
 the framework of metallacrown complexes.
;
_journal_issue 6
_journal_name_full 'Dalton transactions (Cambridge, England : 2003)'
_journal_page_first 1955
_journal_page_last 1962
_journal_paper_doi 10.1039/c9dt04383g
_journal_volume 49
_journal_year 2020
_chemical_formula_sum 'C30 H72 Cu10 Fe2 N34 O52 Pr2'
_chemical_formula_weight 2770.14
_space_group_IT_number 2
_space_group_name_Hall '-P 1'
_space_group_name_H-M_alt 'P -1'
_symmetry_cell_setting triclinic
_symmetry_space_group_name_H-M 'P -1'
_atom_sites_solution_hydrogens geom
_atom_sites_solution_primary direct
_atom_sites_solution_secondary difmap
_audit_creation_method SHELXL-97
_audit_update_record
;
2017-09-08 deposited with the CCDC.	2020-01-03 downloaded from the CCDC.
;
_cell_angle_alpha 73.4080(10)
_cell_angle_beta 86.798(2)
_cell_angle_gamma 73.7410(10)
_cell_formula_units_Z 1
_cell_length_a 10.5279(8)
_cell_length_b 13.3813(11)
_cell_length_c 16.3388(13)
_cell_measurement_reflns_used 4086
_cell_measurement_temperature 298(2)
_cell_measurement_theta_max 24.971
_cell_measurement_theta_min 2.361
_cell_volume 2117.0(3)
_computing_cell_refinement 'Bruker SMART'
_computing_data_collection 'Bruker SMART'
_computing_data_reduction 'Bruker SAINT'
_computing_molecular_graphics 'Bruker SHELXTL'
_computing_publication_material 'Bruker SHELXTL'
_computing_structure_refinement 'SHELXL-97 (Sheldrick, 1997)'
_computing_structure_solution 'SHELXS-97 (Sheldrick, 1990)'
_diffrn_ambient_temperature 298(2)
_diffrn_measured_fraction_theta_full 0.972
_diffrn_measured_fraction_theta_max 0.972
_diffrn_measurement_device_type 'CCD area detector'
_diffrn_measurement_method 'phi and omega scans'
_diffrn_radiation_monochromator graphite
_diffrn_radiation_source 'fine-focus sealed tube'
_diffrn_radiation_type MoK\a
_diffrn_radiation_wavelength 0.71073
_diffrn_reflns_av_R_equivalents 0.0299
_diffrn_reflns_av_sigmaI/netI 0.0678
_diffrn_reflns_limit_h_max 12
_diffrn_reflns_limit_h_min -7
_diffrn_reflns_limit_k_max 15
_diffrn_reflns_limit_k_min -15
_diffrn_reflns_limit_l_max 19
_diffrn_reflns_limit_l_min -17
_diffrn_reflns_number 10557
_diffrn_reflns_theta_full 25.02
_diffrn_reflns_theta_max 25.02
_diffrn_reflns_theta_min 2.37
_exptl_absorpt_coefficient_mu 4.031
_exptl_absorpt_correction_T_max 0.3248
_exptl_absorpt_correction_T_min 0.2701
_exptl_absorpt_correction_type multi-scan
_exptl_absorpt_process_details sadabs
_exptl_crystal_colour blue
_exptl_crystal_density_diffrn 2.173
_exptl_crystal_density_method 'not measured'
_exptl_crystal_description block
_exptl_crystal_F_000 1366
_exptl_crystal_size_max 0.44
_exptl_crystal_size_mid 0.38
_exptl_crystal_size_min 0.36
_refine_diff_density_max 1.347
_refine_diff_density_min -1.146
_refine_diff_density_rms 0.180
_refine_ls_extinction_method none
_refine_ls_goodness_of_fit_ref 1.047
_refine_ls_hydrogen_treatment constr
_refine_ls_matrix_type full
_refine_ls_number_parameters 586
_refine_ls_number_reflns 7272
_refine_ls_number_restraints 1830
_refine_ls_restrained_S_all 0.967
_refine_ls_R_factor_all 0.0775
_refine_ls_R_factor_gt 0.0471
_refine_ls_shift/su_max 0.001
_refine_ls_shift/su_mean 0.000
_refine_ls_structure_factor_coef Fsqd
_refine_ls_weighting_details 'calc w=1/[\s^2^(Fo^2^)+(0.0659P)^2^+5.1421P] where P=(Fo^2^+2Fc^2^)/3'
_refine_ls_weighting_scheme calc
_refine_ls_wR_factor_gt 0.1149
_refine_ls_wR_factor_ref 0.1332
_reflns_number_gt 5294
_reflns_number_total 7272
_reflns_threshold_expression >2sigma(I)
_cod_data_source_file c9dt04383g2.cif
_cod_data_source_block 150125f
_cod_depositor_comments
;
The following automatic conversions were performed:

data item '_symmetry_cell_setting' value 'Triclinic' was changed to
'triclinic' in accordance with the
/home/data/users/saulius/crontab/automatic-downloads/rss-feeds/RSC/lib/dictionaries/cif_core.dic
dictionary named 'cif_core.dic' version 2.4.2 last updated on
2011-04-26.

Automatic conversion script
Id: cif_fix_values 7556 2019-12-06 15:28:31Z antanas 

 Adding full bibliography for 7703149--7703156.cif.
;
_cod_original_sg_symbol_H-M 'P-1   '
_cod_database_code 7703153

loop_
_symmetry_equiv_pos_as_xyz
'x, y, z'
'-x, -y, -z'

loop_
_atom_site_label
_atom_site_type_symbol
_atom_site_fract_x
_atom_site_fract_y
_atom_site_fract_z
_atom_site_U_iso_or_equiv
_atom_site_adp_type
_atom_site_occupancy
_atom_site_symmetry_multiplicity
_atom_site_calc_flag
_atom_site_refinement_flags
Pr1 Pr 0.49902(4) 0.68859(3) 0.70627(2) 0.01707(12) Uani 1 1 d U
Cu1 Cu 0.54441(9) 0.62561(7) 0.48139(5) 0.0215(2) Uani 1 1 d U
Cu2 Cu 0.16559(9) 0.82965(7) 0.57017(5) 0.0228(2) Uani 1 1 d U
Cu3 Cu 0.21682(9) 0.77830(7) 0.85801(5) 0.0246(2) Uani 1 1 d U
Cu4 Cu 0.63817(9) 0.57219(7) 0.94256(5) 0.0238(2) Uani 1 1 d U
Cu5 Cu 0.83248(9) 0.46605(8) 0.71071(6) 0.0273(2) Uani 1 1 d U
Fe1 Fe 0.37742(11) 1.08912(8) 0.78879(7) 0.0244(3) Uani 1 1 d U
O1 O 0.3908(5) 0.6895(4) 0.4056(3) 0.0268(11) Uani 1 1 d U
O2 O 0.4263(5) 0.6746(4) 0.5646(3) 0.0240(11) Uani 1 1 d U
O3 O 0.0188(5) 0.8943(4) 0.6331(3) 0.0305(12) Uani 1 1 d U
O4 O 0.2555(5) 0.7661(4) 0.6809(3) 0.0237(11) Uani 1 1 d U
O5 O 0.2792(5) 0.7571(4) 0.9723(3) 0.0303(12) Uani 1 1 d U
O6 O 0.3810(5) 0.6716(4) 0.8494(3) 0.0238(11) Uani 1 1 d U
O7 O 0.8141(5) 0.4757(4) 0.9558(3) 0.0294(12) Uani 1 1 d U
O8 O 0.6462(5) 0.5627(4) 0.8273(3) 0.0258(11) Uani 1 1 d U
O9 O 0.8869(5) 0.4379(4) 0.6005(3) 0.0302(12) Uani 1 1 d U
O10 O 0.6779(5) 0.5705(4) 0.6468(3) 0.0250(11) Uani 1 1 d U
O11 O 0.3644(7) 0.9879(6) 0.9629(4) 0.0607(19) Uani 1 1 d U
O12 O 0.7094(6) 0.7543(5) 0.7230(4) 0.0422(14) Uani 1 1 d U
O13 O 0.5282(6) 0.8429(5) 0.5770(3) 0.0413(14) Uani 1 1 d U
O14 O 0.2299(8) 1.0011(6) 0.5487(5) 0.075(2) Uani 1 1 d U
O15 O 0.7726(9) 0.7249(6) 0.8960(5) 0.079(2) Uani 1 1 d U
O16 O 0.6274(9) 0.8200(8) 0.9623(6) 0.098(3) Uani 1 1 d U
O17 O 0.8292(8) 0.8196(7) 0.9679(5) 0.079(2) Uani 1 1 d U
O18 O 0.9236(7) 0.6380(6) 0.6558(4) 0.0635(18) Uani 1 1 d U
H18C H 0.9308 0.6579 0.6019 0.076 Uiso 1 1 d R
H18D H 0.9997 0.6214 0.6791 0.076 Uiso 1 1 d R
O19 O 0.1673(8) 0.8247(7) 0.1144(5) 0.083(3) Uani 1 1 d .
H19C H 0.2054 0.8056 0.0719 0.099 Uiso 1 1 d R
H19D H 0.2165 0.8526 0.1351 0.099 Uiso 1 1 d R
O20 O 0.0818(7) 0.2894(6) 0.5286(5) 0.0633(19) Uani 1 1 d .
H20C H 0.0327 0.3322 0.5545 0.076 Uiso 1 1 d R
H20D H 0.1596 0.2681 0.5503 0.076 Uiso 1 1 d R
O21 O 0.9196(17) 0.9488(18) 0.0351(13) 0.303(12) Uani 1 1 d .
H21A H 0.9939 0.9124 0.0598 0.363 Uiso 1 1 d R
H21B H 0.8902 0.9080 0.0142 0.363 Uiso 1 1 d R
O22 O 0.6713(6) 0.3402(5) 0.7438(4) 0.0442(14) Uani 1 1 d U
H22C H 0.6770 0.3728 0.6914 0.053 Uiso 1 1 d R
H22D H 0.7458 0.2955 0.7620 0.053 Uiso 1 1 d R
O23 O 0.9395(7) 0.3634(6) 0.1085(4) 0.064(2) Uani 1 1 d .
H23C H 0.9049 0.3976 0.0591 0.077 Uiso 1 1 d R
H23D H 1.0225 0.3396 0.1036 0.077 Uiso 1 1 d R
O24 O 0.6763(8) 0.9729(6) 0.6172(5) 0.075(2) Uani 1 1 d U
H24B H 0.6340 0.9505 0.6613 0.090 Uiso 1 1 d R
H24C H 0.7301 0.9144 0.6122 0.090 Uiso 1 1 d R
O25 O 0.4431(6) 0.5082(4) 0.7370(3) 0.0337(13) Uani 1 1 d U
O26 O 0.1546(6) 0.5778(5) 0.7459(4) 0.0531(16) Uani 1 1 d U
H26C H 0.1222 0.5881 0.7926 0.064 Uiso 1 1 d R
H26D H 0.1875 0.6296 0.7212 0.064 Uiso 1 1 d R
C1 C 0.1774(8) 0.8191(6) 0.3958(5) 0.0299(17) Uani 1 1 d U
H1C H 0.1355 0.7785 0.3706 0.036 Uiso 1 1 calc R
H1D H 0.2000 0.8752 0.3499 0.036 Uiso 1 1 calc R
C2 C 0.2991(7) 0.7456(6) 0.4435(4) 0.0213(15) Uani 1 1 d U
C3 C -0.0285(8) 0.9164(7) 0.7748(5) 0.0329(18) Uani 1 1 d U
H3C H -0.0630 0.9943 0.7519 0.039 Uiso 1 1 calc R
H3D H -0.1029 0.8854 0.7855 0.039 Uiso 1 1 calc R
C4 C 0.0581(7) 0.8720(6) 0.7110(5) 0.0263(16) Uani 1 1 d U
C5 C 0.4740(8) 0.6611(6) 1.0639(5) 0.0279(16) Uani 1 1 d U
H5C H 0.4864 0.7261 1.0734 0.033 Uiso 1 1 calc R
H5D H 0.4248 0.6289 1.1112 0.033 Uiso 1 1 calc R
C6 C 0.3953(7) 0.6914(6) 0.9822(4) 0.0239(15) Uani 1 1 d U
C7 C 0.9793(8) 0.3832(7) 0.8715(5) 0.0302(17) Uani 1 1 d U
H7C H 1.0485 0.4157 0.8776 0.036 Uiso 1 1 calc R
H7D H 0.9936 0.3147 0.9158 0.036 Uiso 1 1 calc R
C8 C 0.8469(8) 0.4571(6) 0.8824(5) 0.0255(16) Uani 1 1 d U
C9 C 0.7998(7) 0.4872(6) 0.4568(5) 0.0250(16) Uani 1 1 d U
H9C H 0.8684 0.5185 0.4275 0.030 Uiso 1 1 calc R
H9D H 0.8235 0.4115 0.4576 0.030 Uiso 1 1 calc R
C10 C 0.7922(7) 0.4951(6) 0.5466(4) 0.0221(15) Uani 1 1 d U
C11 C 0.1912(9) 1.1144(7) 0.7607(6) 0.0364(18) Uani 1 1 d U
C12 C 0.3923(9) 1.1510(7) 0.6668(6) 0.0365(18) Uani 1 1 d U
C13 C 0.3358(8) 1.2382(6) 0.7941(5) 0.0301(17) Uani 1 1 d U
C14 C 0.5637(9) 1.0777(7) 0.7977(5) 0.0364(18) Uani 1 1 d U
C15 C 0.4170(8) 0.9535(6) 0.7615(5) 0.0306(16) Uani 1 1 d U
N1 N 0.0828(6) 0.8704(5) 0.4538(4) 0.0268(14) Uani 1 1 d U
H1A H 0.0088 0.8484 0.4576 0.032 Uiso 1 1 calc R
H1B H 0.0600 0.9430 0.4320 0.032 Uiso 1 1 calc R
N2 N 0.3087(6) 0.7440(5) 0.5216(4) 0.0238(13) Uani 1 1 d U
N3 N 0.0437(6) 0.8920(5) 0.8555(4) 0.0329(15) Uani 1 1 d U
H3A H -0.0054 0.8679 0.8996 0.039 Uiso 1 1 calc R
H3B H 0.0591 0.9528 0.8608 0.039 Uiso 1 1 calc R
N4 N 0.1740(6) 0.8107(5) 0.7403(4) 0.0253(13) Uani 1 1 d U
N5 N 0.6036(6) 0.5843(5) 1.0617(4) 0.0289(14) Uani 1 1 d U
H5A H 0.6053 0.5188 1.0974 0.035 Uiso 1 1 calc R
H5B H 0.6672 0.6074 1.0790 0.035 Uiso 1 1 calc R
N6 N 0.4555(6) 0.6464(5) 0.9249(4) 0.0245(13) Uani 1 1 d U
N7 N 0.9867(7) 0.3633(6) 0.7865(4) 0.0438(17) Uani 1 1 d U
H7A H 0.9861 0.2944 0.7926 0.053 Uiso 1 1 calc R
H7B H 1.0630 0.3724 0.7621 0.053 Uiso 1 1 calc R
N8 N 0.7722(6) 0.4982(5) 0.8161(4) 0.0280(14) Uani 1 1 d U
N9 N 0.6711(6) 0.5452(5) 0.4098(4) 0.0265(14) Uani 1 1 d U
H9A H 0.6364 0.4971 0.3970 0.032 Uiso 1 1 calc R
H9B H 0.6842 0.5923 0.3606 0.032 Uiso 1 1 calc R
N10 N 0.6860(6) 0.5616(5) 0.5633(4) 0.0213(12) Uani 1 1 d U
N11 N 0.3687(7) 1.0317(5) 0.8918(4) 0.0340(15) Uani 1 1 d U
N12 N 0.0832(9) 1.1319(7) 0.7420(6) 0.063(2) Uani 1 1 d U
N13 N 0.4009(9) 1.1860(7) 0.5946(5) 0.056(2) Uani 1 1 d U
N14 N 0.3097(8) 1.3266(6) 0.7946(5) 0.0463(19) Uani 1 1 d U
N15 N 0.6732(8) 1.0736(7) 0.8032(6) 0.060(2) Uani 1 1 d U
N16 N 0.4407(7) 0.8734(5) 0.7441(4) 0.0359(15) Uani 1 1 d U
N17 N 0.7438(9) 0.7872(7) 0.9419(5) 0.053(2) Uani 1 1 d U

loop_
_atom_site_aniso_label
_atom_site_aniso_U_11
_atom_site_aniso_U_22
_atom_site_aniso_U_33
_atom_site_aniso_U_23
_atom_site_aniso_U_13
_atom_site_aniso_U_12
Pr1 0.0173(2) 0.0181(2) 0.0140(2) -0.00745(15) 0.00161(15) 0.00069(16)
Cu1 0.0200(5) 0.0269(5) 0.0161(4) -0.0105(4) 0.0003(4) 0.0006(4)
Cu2 0.0208(5) 0.0257(5) 0.0170(5) -0.0076(4) -0.0013(4) 0.0033(4)
Cu3 0.0227(5) 0.0290(5) 0.0170(5) -0.0099(4) 0.0026(4) 0.0043(4)
Cu4 0.0232(5) 0.0310(5) 0.0141(4) -0.0100(4) 0.0000(4) 0.0014(4)
Cu5 0.0204(5) 0.0371(6) 0.0186(5) -0.0143(4) -0.0015(4) 0.0079(4)
Fe1 0.0262(6) 0.0202(6) 0.0274(6) -0.0107(5) 0.0045(5) -0.0039(5)
O1 0.026(3) 0.035(3) 0.020(2) -0.016(2) -0.001(2) -0.001(2)
O2 0.020(3) 0.031(3) 0.018(2) -0.012(2) 0.000(2) 0.003(2)
O3 0.025(3) 0.038(3) 0.019(3) -0.010(2) -0.004(2) 0.008(2)
O4 0.020(2) 0.034(3) 0.015(2) -0.0126(19) 0.0064(19) 0.002(2)
O5 0.024(3) 0.043(3) 0.019(2) -0.015(2) 0.001(2) 0.006(2)
O6 0.026(3) 0.028(2) 0.015(2) -0.0090(19) 0.001(2) 0.001(2)
O7 0.025(3) 0.042(3) 0.016(2) -0.013(2) 0.003(2) 0.004(2)
O8 0.022(3) 0.031(3) 0.018(2) -0.014(2) -0.001(2) 0.010(2)
O9 0.024(3) 0.039(3) 0.020(2) -0.013(2) 0.002(2) 0.008(2)
O10 0.022(2) 0.038(3) 0.014(2) -0.017(2) 0.001(2) 0.004(2)
O11 0.078(5) 0.064(4) 0.035(4) -0.008(3) 0.005(4) -0.018(4)
O12 0.036(3) 0.040(3) 0.053(4) -0.014(3) 0.000(3) -0.012(3)
O13 0.058(4) 0.045(3) 0.027(3) -0.008(3) 0.005(3) -0.027(3)
O14 0.073(5) 0.062(5) 0.082(5) -0.008(4) -0.005(4) -0.016(4)
O15 0.098(6) 0.064(5) 0.074(5) -0.038(4) -0.020(4) 0.005(4)
O16 0.071(5) 0.093(6) 0.117(6) -0.017(5) 0.020(5) -0.020(5)
O17 0.071(5) 0.093(6) 0.088(6) -0.030(5) -0.005(5) -0.040(5)
O18 0.044(4) 0.090(4) 0.055(4) -0.035(3) 0.002(3) -0.001(3)
O19 0.079(6) 0.109(7) 0.069(5) -0.050(5) 0.032(5) -0.021(5)
O20 0.046(4) 0.072(5) 0.074(5) -0.025(4) 0.004(4) -0.014(4)
O21 0.155(16) 0.39(3) 0.30(3) -0.10(2) -0.023(16) 0.037(18)
O22 0.055(4) 0.042(3) 0.030(3) -0.013(2) 0.000(3) 0.000(3)
O23 0.056(5) 0.082(5) 0.028(3) 0.001(3) -0.006(3) 0.007(4)
O24 0.081(5) 0.063(4) 0.083(5) -0.016(4) 0.021(4) -0.028(4)
O25 0.042(3) 0.030(3) 0.026(3) -0.002(2) 0.000(3) -0.011(3)
O26 0.048(4) 0.052(4) 0.058(4) -0.021(3) 0.010(3) -0.007(3)
C1 0.026(4) 0.038(4) 0.020(4) -0.008(3) -0.002(3) 0.000(3)
C2 0.021(3) 0.026(3) 0.018(3) -0.008(3) 0.000(3) -0.004(3)
C3 0.025(4) 0.039(4) 0.025(4) -0.010(3) 0.000(3) 0.007(3)
C4 0.020(3) 0.031(4) 0.027(4) -0.010(3) 0.004(3) -0.004(3)
C5 0.027(4) 0.039(4) 0.019(3) -0.015(3) 0.002(3) -0.004(3)
C6 0.021(4) 0.032(4) 0.015(3) -0.007(3) 0.007(3) -0.003(3)
C7 0.024(4) 0.041(4) 0.018(3) -0.011(3) -0.001(3) 0.006(3)
C8 0.025(4) 0.028(4) 0.023(3) -0.008(3) 0.001(3) -0.004(3)
C9 0.023(4) 0.030(4) 0.024(3) -0.017(3) 0.006(3) -0.001(3)
C10 0.019(3) 0.029(3) 0.020(3) -0.012(3) 0.003(3) -0.005(3)
C11 0.036(4) 0.033(4) 0.043(4) -0.015(3) 0.004(4) -0.009(3)
C12 0.044(4) 0.034(4) 0.034(4) -0.013(3) 0.006(3) -0.013(3)
C13 0.027(4) 0.032(4) 0.032(4) -0.014(3) 0.005(3) -0.005(3)
C14 0.038(4) 0.030(4) 0.040(4) -0.012(3) 0.009(4) -0.008(3)
C15 0.031(4) 0.030(3) 0.034(3) -0.014(3) 0.011(3) -0.010(3)
N1 0.023(3) 0.029(3) 0.024(3) -0.009(3) -0.003(3) 0.002(3)
N2 0.021(3) 0.025(3) 0.018(3) -0.004(2) -0.004(2) 0.003(2)
N3 0.029(3) 0.038(3) 0.026(3) -0.017(3) 0.007(3) 0.005(3)
N4 0.024(3) 0.029(3) 0.020(3) -0.010(2) 0.007(2) 0.000(2)
N5 0.031(3) 0.035(3) 0.021(3) -0.012(3) 0.001(3) -0.005(3)
N6 0.028(3) 0.027(3) 0.014(3) -0.007(2) -0.002(2) 0.002(2)
N7 0.033(4) 0.058(4) 0.032(3) -0.021(3) -0.001(3) 0.010(3)
N8 0.025(3) 0.033(3) 0.022(3) -0.015(2) -0.002(3) 0.005(3)
N9 0.027(3) 0.032(3) 0.018(3) -0.009(3) 0.004(3) -0.002(3)
N10 0.019(3) 0.029(3) 0.018(3) -0.014(2) 0.002(2) -0.004(2)
N11 0.033(3) 0.033(3) 0.033(3) -0.012(3) 0.007(3) -0.005(3)
N12 0.038(5) 0.066(5) 0.079(6) -0.019(5) -0.005(4) -0.008(4)
N13 0.081(6) 0.059(5) 0.034(4) -0.019(4) 0.005(4) -0.026(4)
N14 0.051(5) 0.029(4) 0.055(5) -0.017(3) -0.006(4) 0.003(4)
N15 0.031(5) 0.068(5) 0.075(6) -0.015(4) 0.006(4) -0.011(4)
N16 0.037(3) 0.032(3) 0.043(3) -0.019(3) 0.012(3) -0.010(3)
N17 0.049(5) 0.048(5) 0.051(5) 0.001(4) 0.003(4) -0.008(4)

loop_
_atom_type_symbol
_atom_type_description
_atom_type_scat_dispersion_real
_atom_type_scat_dispersion_imag
_atom_type_scat_source
C C 0.0033 0.0016 'International Tables Vol C Tables 4.2.6.8 and 6.1.1.4'
H H 0.0000 0.0000 'International Tables Vol C Tables 4.2.6.8 and 6.1.1.4'
N N 0.0061 0.0033 'International Tables Vol C Tables 4.2.6.8 and 6.1.1.4'
O O 0.0106 0.0060 'International Tables Vol C Tables 4.2.6.8 and 6.1.1.4'
Fe Fe 0.3463 0.8444 'International Tables Vol C Tables 4.2.6.8 and 6.1.1.4'
Cu Cu 0.3201 1.2651 'International Tables Vol C Tables 4.2.6.8 and 6.1.1.4'
Pr Pr -0.2180 2.8214 'International Tables Vol C Tables 4.2.6.8 and 6.1.1.4'

loop_
_geom_angle_atom_site_label_1
_geom_angle_atom_site_label_2
_geom_angle_atom_site_label_3
_geom_angle
O10 Pr1 O8 72.89(15)
O10 Pr1 O4 136.03(15)
O8 Pr1 O4 135.71(16)
O10 Pr1 O25 73.86(18)
O8 Pr1 O25 73.88(17)
O4 Pr1 O25 83.36(17)
O10 Pr1 O2 68.99(15)
O8 Pr1 O2 134.75(15)
O4 Pr1 O2 68.54(15)
O25 Pr1 O2 72.88(16)
O10 Pr1 O13 85.80(18)
O8 Pr1 O13 133.68(18)
O4 Pr1 O13 87.65(18)
O25 Pr1 O13 138.97(17)
O2 Pr1 O13 66.59(16)
O10 Pr1 O6 135.73(16)
O8 Pr1 O6 68.00(15)
O4 Pr1 O6 69.91(15)
O25 Pr1 O6 76.08(16)
O2 Pr1 O6 130.11(16)
O13 Pr1 O6 136.95(17)
O10 Pr1 N16 140.64(19)
O8 Pr1 N16 102.90(19)
O4 Pr1 N16 74.47(19)
O25 Pr1 N16 144.0(2)
O2 Pr1 N16 121.99(19)
O13 Pr1 N16 68.9(2)
O6 Pr1 N16 69.87(18)
O10 Pr1 O12 76.31(17)
O8 Pr1 O12 68.02(18)
O4 Pr1 O12 138.84(17)
O25 Pr1 O12 136.90(18)
O2 Pr1 O12 123.05(17)
O13 Pr1 O12 67.16(18)
O6 Pr1 O12 106.35(17)
N16 Pr1 O12 66.4(2)
N10 Cu1 O2 91.3(2)
N10 Cu1 O1 175.4(2)
O2 Cu1 O1 84.5(2)
N10 Cu1 N9 83.2(2)
O2 Cu1 N9 168.8(2)
O1 Cu1 N9 100.6(2)
N2 Cu2 O4 89.8(2)
N2 Cu2 O3 170.5(2)
O4 Cu2 O3 84.6(2)
N2 Cu2 N1 83.1(2)
O4 Cu2 N1 170.5(2)
O3 Cu2 N1 101.6(2)
N2 Cu2 O14 102.7(3)
O4 Cu2 O14 92.1(2)
O3 Cu2 O14 85.2(3)
N1 Cu2 O14 95.6(3)
N4 Cu3 O5 171.6(3)
N4 Cu3 O6 92.4(2)
O5 Cu3 O6 85.4(2)
N4 Cu3 N3 82.4(3)
O5 Cu3 N3 99.7(2)
O6 Cu3 N3 174.8(2)
N6 Cu4 O8 89.6(2)
N6 Cu4 O7 169.4(2)
O8 Cu4 O7 85.2(2)
N6 Cu4 N5 83.3(3)
O8 Cu4 N5 172.3(2)
O7 Cu4 N5 101.4(2)
N8 Cu5 O10 92.6(2)
N8 Cu5 O9 177.5(2)
O10 Cu5 O9 84.9(2)
N8 Cu5 N7 82.0(3)
O10 Cu5 N7 174.6(2)
O9 Cu5 N7 100.5(2)
N11 Fe1 C15 93.0(3)
N11 Fe1 C14 92.9(4)
C15 Fe1 C14 91.4(3)
N11 Fe1 C13 97.3(3)
C15 Fe1 C13 169.6(3)
C14 Fe1 C13 89.2(3)
N11 Fe1 C12 177.6(4)
C15 Fe1 C12 84.7(3)
C14 Fe1 C12 86.3(4)
C13 Fe1 C12 85.0(3)
N11 Fe1 C11 96.4(4)
C15 Fe1 C11 89.3(3)
C14 Fe1 C11 170.7(4)
C13 Fe1 C11 88.4(3)
C12 Fe1 C11 84.6(4)
C2 O1 Cu1 107.8(4)
N2 O2 Cu1 107.8(4)
N2 O2 Pr1 121.7(4)
Cu1 O2 Pr1 124.8(2)
C4 O3 Cu2 108.3(5)
N4 O4 Cu2 107.9(4)
N4 O4 Pr1 121.5(4)
Cu2 O4 Pr1 125.7(2)
C6 O5 Cu3 107.6(4)
N6 O6 Cu3 107.3(4)
N6 O6 Pr1 119.3(4)
Cu3 O6 Pr1 119.8(2)
C8 O7 Cu4 107.6(4)
N8 O8 Cu4 108.0(4)
N8 O8 Pr1 122.8(4)
Cu4 O8 Pr1 126.0(2)
C10 O9 Cu5 106.8(4)
N10 O10 Cu5 107.5(4)
N10 O10 Pr1 127.3(4)
Cu5 O10 Pr1 125.1(2)
H18C O18 H18D 108.6
H19C O19 H19D 108.5
H20C O20 H20D 108.7
H21A O21 H21B 108.4
H22C O22 H22D 109.1
H23C O23 H23D 108.5
H24B O24 H24C 102.5
H26C O26 H26D 108.1
C2 C1 N1 110.7(6)
C2 C1 H1C 109.5
N1 C1 H1C 109.5
C2 C1 H1D 109.5
N1 C1 H1D 109.5
H1C C1 H1D 108.1
N2 C2 O1 123.3(7)
N2 C2 C1 116.4(7)
O1 C2 C1 120.3(6)
N3 C3 C4 111.6(6)
N3 C3 H3C 109.3
C4 C3 H3C 109.3
N3 C3 H3D 109.3
C4 C3 H3D 109.3
H3C C3 H3D 108.0
O3 C4 N4 123.7(7)
O3 C4 C3 121.7(7)
N4 C4 C3 114.6(6)
N5 C5 C6 111.9(6)
N5 C5 H5C 109.2
C6 C5 H5C 109.2
N5 C5 H5D 109.2
C6 C5 H5D 109.2
H5C C5 H5D 107.9
O5 C6 N6 124.6(7)
O5 C6 C5 121.0(6)
N6 C6 C5 114.5(7)
N7 C7 C8 110.8(6)
N7 C7 H7C 109.5
C8 C7 H7C 109.5
N7 C7 H7D 109.5
C8 C7 H7D 109.5
H7C C7 H7D 108.1
N8 C8 O7 123.8(7)
N8 C8 C7 115.4(7)
O7 C8 C7 120.9(6)
N9 C9 C10 111.1(6)
N9 C9 H9C 109.4
C10 C9 H9C 109.4
N9 C9 H9D 109.4
C10 C9 H9D 109.4
H9C C9 H9D 108.0
O9 C10 N10 124.7(6)
O9 C10 C9 120.2(6)
N10 C10 C9 115.1(6)
N12 C11 Fe1 177.7(9)
N13 C12 Fe1 178.8(8)
N14 C13 Fe1 177.8(8)
N15 C14 Fe1 178.3(8)
N16 C15 Fe1 179.0(7)
C1 N1 Cu2 110.4(4)
C1 N1 H1A 109.6
Cu2 N1 H1A 109.6
C1 N1 H1B 109.6
Cu2 N1 H1B 109.6
H1A N1 H1B 108.1
C2 N2 O2 114.9(6)
C2 N2 Cu2 119.2(5)
O2 N2 Cu2 125.9(4)
C3 N3 Cu3 109.9(5)
C3 N3 H3A 109.7
Cu3 N3 H3A 109.7
C3 N3 H3B 109.7
Cu3 N3 H3B 109.7
H3A N3 H3B 108.2
C4 N4 O4 115.0(6)
C4 N4 Cu3 119.5(5)
O4 N4 Cu3 125.2(4)
C5 N5 Cu4 109.7(4)
C5 N5 H5A 109.7
Cu4 N5 H5A 109.7
C5 N5 H5B 109.7
Cu4 N5 H5B 109.7
H5A N5 H5B 108.2
C6 N6 O6 114.9(6)
C6 N6 Cu4 118.5(5)
O6 N6 Cu4 126.0(4)
C7 N7 Cu5 110.6(5)
C7 N7 H7A 109.5
Cu5 N7 H7A 109.5
C7 N7 H7B 109.5
Cu5 N7 H7B 109.5
H7A N7 H7B 108.1
C8 N8 O8 115.4(6)
C8 N8 Cu5 120.0(5)
O8 N8 Cu5 124.6(4)
C9 N9 Cu1 110.3(4)
C9 N9 H9A 109.6
Cu1 N9 H9A 109.6
C9 N9 H9B 109.6
Cu1 N9 H9B 109.6
H9A N9 H9B 108.1
C10 N10 O10 115.8(6)
C10 N10 Cu1 119.6(5)
O10 N10 Cu1 124.1(4)
O11 N11 Fe1 177.4(7)
C15 N16 Pr1 178.9(7)
O15 N17 O16 120.4(10)
O15 N17 O17 121.4(10)
O16 N17 O17 118.1(10)

loop_
_geom_bond_atom_site_label_1
_geom_bond_atom_site_label_2
_geom_bond_distance
Pr1 O10 2.449(5)
Pr1 O8 2.475(5)
Pr1 O4 2.491(5)
Pr1 O25 2.548(5)
Pr1 O2 2.550(4)
Pr1 O13 2.571(5)
Pr1 O6 2.567(5)
Pr1 N16 2.619(6)
Pr1 O12 2.655(6)
Cu1 N10 1.897(6)
Cu1 O2 1.920(5)
Cu1 O1 1.930(5)
Cu1 N9 2.012(6)
Cu2 N2 1.906(6)
Cu2 O4 1.938(5)
Cu2 O3 1.943(5)
Cu2 N1 2.000(6)
Cu2 O14 2.495(7)
Cu3 N4 1.897(6)
Cu3 O5 1.932(5)
Cu3 O6 1.937(5)
Cu3 N3 2.015(6)
Cu4 N6 1.896(6)
Cu4 O8 1.919(5)
Cu4 O7 1.921(5)
Cu4 N5 2.004(6)
Cu5 N8 1.924(6)
Cu5 O10 1.943(5)
Cu5 O9 1.965(5)
Cu5 N7 2.016(7)
Fe1 N11 1.648(7)
Fe1 C15 1.919(8)
Fe1 C14 1.935(9)
Fe1 C13 1.946(8)
Fe1 C12 1.943(9)
Fe1 C11 1.951(9)
O1 C2 1.292(8)
O2 N2 1.404(7)
O3 C4 1.284(9)
O4 N4 1.409(7)
O5 C6 1.277(9)
O6 N6 1.405(7)
O7 C8 1.302(9)
O8 N8 1.400(8)
O9 C10 1.282(8)
O10 N10 1.398(7)
O11 N11 1.146(8)
O15 N17 1.240(11)
O16 N17 1.241(11)
O17 N17 1.242(10)
O18 H18C 0.8501
O18 H18D 0.8500
O19 H19C 0.8498
O19 H19D 0.8501
O20 H20C 0.8501
O20 H20D 0.8501
O21 H21A 0.8499
O21 H21B 0.8502
O22 H22C 0.8500
O22 H22D 0.8501
O23 H23C 0.8500
O23 H23D 0.8500
O24 H24B 0.8505
O24 H24C 0.8504
O26 H26C 0.8501
O26 H26D 0.8499
C1 C2 1.479(10)
C1 N1 1.498(9)
C1 H1C 0.9700
C1 H1D 0.9700
C2 N2 1.279(9)
C3 N3 1.466(9)
C3 C4 1.489(10)
C3 H3C 0.9700
C3 H3D 0.9700
C4 N4 1.294(9)
C5 N5 1.466(9)
C5 C6 1.502(10)
C5 H5C 0.9700
C5 H5D 0.9700
C6 N6 1.298(9)
C7 N7 1.481(9)
C7 C8 1.501(10)
C7 H7C 0.9700
C7 H7D 0.9700
C8 N8 1.268(9)
C9 N9 1.488(9)
C9 C10 1.496(9)
C9 H9C 0.9700
C9 H9D 0.9700
C10 N10 1.291(9)
C11 N12 1.136(11)
C12 N13 1.148(10)
C13 N14 1.139(10)
C14 N15 1.146(11)
C15 N16 1.143(9)
N1 H1A 0.9000
N1 H1B 0.9000
N3 H3A 0.9000
N3 H3B 0.9000
N5 H5A 0.9000
N5 H5B 0.9000
N7 H7A 0.9000
N7 H7B 0.9000
N9 H9A 0.9000
N9 H9B 0.9000

loop_
_geom_hbond_atom_site_label_D
_geom_hbond_atom_site_label_H
_geom_hbond_atom_site_label_A
_geom_hbond_distance_DH
_geom_hbond_distance_HA
_geom_hbond_distance_DA
_geom_hbond_angle_DHA
_geom_hbond_site_symmetry_A
O18 H18C O20 0.85 2.05 2.889(10) 171.5 2_666
O18 H18D O26 0.85 1.87 2.712(9) 171.2 1_655
O19 H19C O5 0.85 1.96 2.810(9) 174.8 1_554
O19 H19D N15 0.85 2.16 3.010(12) 174.4 2_676
O20 H20C O9 0.85 2.05 2.885(9) 169.0 1_455
O20 H20D N13 0.85 2.52 3.364(11) 169.5 1_545
O21 H21A O19 0.85 1.97 2.822(19) 178.1 1_655
O21 H21B O17 0.85 1.84 2.69(2) 179.0 1_554
O22 H22C O1 0.85 2.22 2.724(7) 117.9 2_666
O22 H22D O19 0.85 2.24 2.923(10) 137.1 2_666
O23 H23D O15 0.85 2.09 2.934(11) 174.7 2_766
O23 H23C O7 0.85 1.86 2.710(8) 174.6 1_554
O26 H26C O23 0.85 1.92 2.763(9) 168.8 2_666
N1 H1A O20 0.90 2.25 3.054(9) 147.8 2_566
N1 H1B O3 0.90 2.08 2.967(8) 168.8 2_576
N3 H3A O17 0.90 2.17 3.026(11) 159.4 1_455
N3 H3B O21 0.90 2.48 3.25(2) 144.0 2_676
N5 H5A N6 0.90 2.59 3.262(9) 132.0 2_667
N5 H5A O6 0.90 2.41 3.277(8) 161.6 2_667
N5 H5B N14 0.90 2.51 3.196(9) 133.0 2_677
N7 H7A N12 0.90 2.48 3.254(12) 144.5 1_645
N7 H7B N14 0.90 2.55 3.302(11) 141.9 1_645
N9 H9A O25 0.90 2.41 3.081(8) 131.2 2_666
N9 H9A O2 0.90 2.47 3.288(8) 152.0 2_666
N9 H9B N14 0.90 2.46 3.315(10) 158.2 2_676
O22 H22C O10 0.85 2.54 3.054(8) 120.2 .
O24 H24C O12 0.85 2.43 2.876(9) 113.2 .
O24 H24B N16 0.85 2.67 3.452(10) 154.5 .
O26 H26D O4 0.85 2.07 2.908(8) 169.2 .
O26 H26D N4 0.85 2.50 3.156(9) 135.2 .
N3 H3B N12 0.90 2.68 3.343(11) 130.9 .

loop_
_geom_torsion_atom_site_label_1
_geom_torsion_atom_site_label_2
_geom_torsion_atom_site_label_3
_geom_torsion_atom_site_label_4
_geom_torsion
O2 Cu1 O1 C2 10.5(4)
N9 Cu1 O1 C2 -179.6(5)
N10 Cu1 O2 N2 170.9(4)
O1 Cu1 O2 N2 -11.1(4)
N9 Cu1 O2 N2 -128.6(11)
N10 Cu1 O2 Pr1 17.2(3)
O1 Cu1 O2 Pr1 -164.7(3)
N9 Cu1 O2 Pr1 77.8(12)
O10 Pr1 O2 N2 -168.3(5)
O8 Pr1 O2 N2 157.3(4)
O4 Pr1 O2 N2 23.4(4)
O25 Pr1 O2 N2 112.9(5)
O13 Pr1 O2 N2 -73.6(5)
O6 Pr1 O2 N2 58.9(5)
N16 Pr1 O2 N2 -30.8(5)
O12 Pr1 O2 N2 -111.8(4)
O10 Pr1 O2 Cu1 -18.1(3)
O8 Pr1 O2 Cu1 -52.5(4)
O4 Pr1 O2 Cu1 173.6(3)
O25 Pr1 O2 Cu1 -96.9(3)
O13 Pr1 O2 Cu1 76.5(3)
O6 Pr1 O2 Cu1 -150.9(2)
N16 Pr1 O2 Cu1 119.4(3)
O12 Pr1 O2 Cu1 38.4(4)
O4 Cu2 O3 C4 5.9(5)
N1 Cu2 O3 C4 178.7(5)
O14 Cu2 O3 C4 -86.6(5)
N2 Cu2 O4 N4 -179.0(4)
O3 Cu2 O4 N4 -6.7(4)
O14 Cu2 O4 N4 78.3(4)
N2 Cu2 O4 Pr1 25.7(3)
O3 Cu2 O4 Pr1 -162.0(3)
O14 Cu2 O4 Pr1 -77.0(3)
O10 Pr1 O4 N4 164.1(4)
O8 Pr1 O4 N4 47.0(5)
O25 Pr1 O4 N4 105.7(4)
O2 Pr1 O4 N4 179.9(5)
O13 Pr1 O4 N4 -114.4(4)
O6 Pr1 O4 N4 28.2(4)
N16 Pr1 O4 N4 -45.7(4)
O12 Pr1 O4 N4 -64.0(5)
O10 Pr1 O4 Cu2 -43.7(4)
O8 Pr1 O4 Cu2 -160.8(2)
O25 Pr1 O4 Cu2 -102.1(3)
O2 Pr1 O4 Cu2 -27.9(3)
O13 Pr1 O4 Cu2 37.8(3)
O6 Pr1 O4 Cu2 -179.6(3)
N16 Pr1 O4 Cu2 106.5(3)
O12 Pr1 O4 Cu2 88.2(3)
O6 Cu3 O5 C6 3.7(5)
N3 Cu3 O5 C6 -175.3(5)
N4 Cu3 O6 N6 167.2(4)
O5 Cu3 O6 N6 -4.7(4)
N4 Cu3 O6 Pr1 26.8(3)
O5 Cu3 O6 Pr1 -145.1(3)
O10 Pr1 O6 N6 57.8(5)
O8 Pr1 O6 N6 28.2(4)
O4 Pr1 O6 N6 -165.9(4)
O25 Pr1 O6 N6 106.1(4)
O2 Pr1 O6 N6 158.9(4)
O13 Pr1 O6 N6 -103.0(4)
N16 Pr1 O6 N6 -85.7(4)
O12 Pr1 O6 N6 -29.2(4)
O10 Pr1 O6 Cu3 -166.5(2)
O8 Pr1 O6 Cu3 163.9(3)
O4 Pr1 O6 Cu3 -30.2(2)
O25 Pr1 O6 Cu3 -118.2(3)
O2 Pr1 O6 Cu3 -65.4(3)
O13 Pr1 O6 Cu3 32.7(4)
N16 Pr1 O6 Cu3 50.0(3)
O12 Pr1 O6 Cu3 106.5(3)
N6 Cu4 O7 C8 62.3(14)
O8 Cu4 O7 C8 1.5(5)
N5 Cu4 O7 C8 177.3(5)
N6 Cu4 O8 N8 -173.6(4)
O7 Cu4 O8 N8 -2.8(4)
N6 Cu4 O8 Pr1 26.3(3)
O7 Cu4 O8 Pr1 -162.9(3)
O10 Pr1 O8 N8 13.1(4)
O4 Pr1 O8 N8 152.8(4)
O25 Pr1 O8 N8 90.7(5)
O2 Pr1 O8 N8 46.6(6)
O13 Pr1 O8 N8 -53.4(5)
O6 Pr1 O8 N8 171.9(5)
N16 Pr1 O8 N8 -126.4(5)
O12 Pr1 O8 N8 -68.7(5)
O10 Pr1 O8 Cu4 170.4(3)
O4 Pr1 O8 Cu4 -49.9(4)
O25 Pr1 O8 Cu4 -111.9(3)
O2 Pr1 O8 Cu4 -156.0(2)
O13 Pr1 O8 Cu4 104.0(3)
O6 Pr1 O8 Cu4 -30.8(3)
N16 Pr1 O8 Cu4 31.0(3)
O12 Pr1 O8 Cu4 88.6(3)
O10 Cu5 O9 C10 -4.1(5)
N7 Cu5 O9 C10 176.6(5)
N8 Cu5 O10 N10 -175.5(4)
O9 Cu5 O10 N10 4.4(4)
N8 Cu5 O10 Pr1 2.0(3)
O9 Cu5 O10 Pr1 -178.1(3)
O8 Pr1 O10 N10 170.1(5)
O4 Pr1 O10 N10 30.7(6)
O25 Pr1 O10 N10 92.4(5)
O2 Pr1 O10 N10 15.0(4)
O13 Pr1 O10 N10 -51.5(5)
O6 Pr1 O10 N10 141.5(4)
N16 Pr1 O10 N10 -100.3(5)
O12 Pr1 O10 N10 -119.0(5)
O8 Pr1 O10 Cu5 -6.9(3)
O4 Pr1 O10 Cu5 -146.3(2)
O25 Pr1 O10 Cu5 -84.6(3)
O2 Pr1 O10 Cu5 -162.0(3)
O13 Pr1 O10 Cu5 131.5(3)
O6 Pr1 O10 Cu5 -35.5(4)
N16 Pr1 O10 Cu5 82.7(4)
O12 Pr1 O10 Cu5 64.0(3)
Cu1 O1 C2 N2 -8.2(8)
Cu1 O1 C2 C1 169.6(6)
N1 C1 C2 N2 -5.2(10)
N1 C1 C2 O1 176.8(6)
Cu2 O3 C4 N4 -4.0(9)
Cu2 O3 C4 C3 175.7(6)
N3 C3 C4 O3 -172.2(7)
N3 C3 C4 N4 7.5(10)
Cu3 O5 C6 N6 -1.8(9)
Cu3 O5 C6 C5 177.7(6)
N5 C5 C6 O5 179.6(7)
N5 C5 C6 N6 -0.9(10)
Cu4 O7 C8 N8 0.3(9)
Cu4 O7 C8 C7 -179.4(6)
N7 C7 C8 N8 -7.4(10)
N7 C7 C8 O7 172.4(7)
Cu5 O9 C10 N10 3.1(9)
Cu5 O9 C10 C9 -176.6(5)
N9 C9 C10 O9 170.2(6)
N9 C9 C10 N10 -9.6(9)
C2 C1 N1 Cu2 5.2(8)
N2 Cu2 N1 C1 -3.2(5)
O3 Cu2 N1 C1 -174.9(5)
O14 Cu2 N1 C1 98.9(5)
O1 C2 N2 O2 -1.2(10)
C1 C2 N2 O2 -179.1(6)
O1 C2 N2 Cu2 -179.4(5)
C1 C2 N2 Cu2 2.6(9)
Cu1 O2 N2 C2 10.0(7)
Pr1 O2 N2 C2 164.6(5)
Cu1 O2 N2 Cu2 -171.9(3)
Pr1 O2 N2 Cu2 -17.3(7)
O4 Cu2 N2 C2 174.2(6)
N1 Cu2 N2 C2 0.4(6)
O14 Cu2 N2 C2 -93.7(6)
O4 Cu2 N2 O2 -3.9(5)
N1 Cu2 N2 O2 -177.6(6)
O14 Cu2 N2 O2 88.2(5)
C4 C3 N3 Cu3 -13.8(8)
N4 Cu3 N3 C3 12.4(5)
O5 Cu3 N3 C3 -175.8(5)
O3 C4 N4 O4 -1.8(11)
C3 C4 N4 O4 178.5(6)
O3 C4 N4 Cu3 -176.9(6)
C3 C4 N4 Cu3 3.4(9)
Cu2 O4 N4 C4 6.6(7)
Pr1 O4 N4 C4 163.1(5)
Cu2 O4 N4 Cu3 -178.7(3)
Pr1 O4 N4 Cu3 -22.1(7)
O6 Cu3 N4 C4 171.0(6)
N3 Cu3 N4 C4 -9.2(6)
O6 Cu3 N4 O4 -3.5(5)
N3 Cu3 N4 O4 176.2(6)
C6 C5 N5 Cu4 10.7(8)
N6 Cu4 N5 C5 -12.8(5)
O7 Cu4 N5 C5 176.9(5)
O5 C6 N6 O6 -2.4(11)
C5 C6 N6 O6 178.1(6)
O5 C6 N6 Cu4 168.8(6)
C5 C6 N6 Cu4 -10.7(9)
Cu3 O6 N6 C6 5.1(7)
Pr1 O6 N6 C6 145.7(5)
Cu3 O6 N6 Cu4 -165.3(3)
Pr1 O6 N6 Cu4 -24.7(7)
O8 Cu4 N6 C6 -169.3(6)
O7 Cu4 N6 C6 130.3(11)
N5 Cu4 N6 C6 13.7(6)
O8 Cu4 N6 O6 0.8(5)
O7 Cu4 N6 O6 -59.5(15)
N5 Cu4 N6 O6 -176.1(6)
C8 C7 N7 Cu5 11.6(8)
N8 Cu5 N7 C7 -9.7(6)
O9 Cu5 N7 C7 170.4(6)
O7 C8 N8 O8 -2.9(11)
C7 C8 N8 O8 176.9(6)
O7 C8 N8 Cu5 179.3(5)
C7 C8 N8 Cu5 -0.9(9)
Cu4 O8 N8 C8 3.8(7)
Pr1 O8 N8 C8 164.7(5)
Cu4 O8 N8 Cu5 -178.5(3)
Pr1 O8 N8 Cu5 -17.6(7)
O10 Cu5 N8 C8 -173.0(6)
N7 Cu5 N8 C8 6.3(6)
O10 Cu5 N8 O8 9.4(6)
N7 Cu5 N8 O8 -171.3(6)
C10 C9 N9 Cu1 6.5(7)
N10 Cu1 N9 C9 -2.2(5)
O2 Cu1 N9 C9 -63.4(14)
O1 Cu1 N9 C9 -179.5(5)
O9 C10 N10 O10 0.7(10)
C9 C10 N10 O10 -179.5(6)
O9 C10 N10 Cu1 -171.4(6)
C9 C10 N10 Cu1 8.3(9)
Cu5 O10 N10 C10 -4.1(7)
Pr1 O10 N10 C10 178.4(5)
Cu5 O10 N10 Cu1 167.6(3)
Pr1 O10 N10 Cu1 -9.8(7)
O2 Cu1 N10 C10 166.7(6)
N9 Cu1 N10 C10 -3.5(6)
O2 Cu1 N10 O10 -4.8(5)
N9 Cu1 N10 O10 -174.9(5)
